data_4081114
loop_
_publ_author_name
'Ren, Shikuo'
'Qiu, Zaozao'
'Xie, Zuowei'

_publ_section_title
;
 Synthesis of Neutral Group 4 Metal--Carboryne Complexes and Their
 Reactivity toward Unsaturated Molecules
;
_journal_issue 15
_journal_name_full Organometallics
_journal_page_first 4292
_journal_paper_doi 10.1021/om400458r
_journal_volume 32
_journal_year 2013
_chemical_formula_sum 'C31 H70 B10 Hf N6'
_chemical_formula_weight 813.52
_chemical_name_systematic
;

 ?

;
_space_group_IT_number 14
_symmetry_cell_setting monoclinic
_symmetry_space_group_name_Hall '-P 2ybc'
_symmetry_space_group_name_H-M 'P 1 21/c 1'
_atom_sites_solution_hydrogens geom
_atom_sites_solution_primary direct
_atom_sites_solution_secondary difmap
_audit_creation_method SHELXL-97
_cell_angle_alpha 90.00
_cell_angle_beta 105.762(3)
_cell_angle_gamma 90.00
_cell_formula_units_Z 8
_cell_length_a 21.370(4)
_cell_length_b 17.528(3)
_cell_length_c 23.837(4)
_cell_measurement_reflns_used 978
_cell_measurement_temperature 293(2)
_cell_measurement_theta_max 26.81
_cell_measurement_theta_min 2.32
_cell_volume 8593(3)
_computing_cell_refinement 'BRUKER SMART CCD DIFFRACTOMETER'
_computing_data_collection 'BRUKER SMART CCD DIFFRACTOMETER'
_computing_data_reduction 'BRUKER SMART CCD DIFFRACTOMETER'
_computing_molecular_graphics 'SIEMENS SHELXTL'
_computing_publication_material 'SIEMENS SHELXTL'
_computing_structure_refinement 'SHELXL-97 (Sheldrick, 1997)'
_computing_structure_solution 'SHELXS-97 (Sheldrick, 1990)'
_diffrn_ambient_temperature 293(2)
_diffrn_measured_fraction_theta_full 1.000
_diffrn_measured_fraction_theta_max 1.000
_diffrn_measurement_device_type 'BRUKER SMART CCD DIFFRACTOMETER'
_diffrn_measurement_method 'OMEGA SCAN'
_diffrn_radiation_monochromator graphite
_diffrn_radiation_source 'fine-focus sealed tube'
_diffrn_radiation_type MoK\a
_diffrn_radiation_wavelength 0.71073
_diffrn_reflns_av_R_equivalents 0.0449
_diffrn_reflns_av_sigmaI/netI 0.0522
_diffrn_reflns_limit_h_max 25
_diffrn_reflns_limit_h_min -25
_diffrn_reflns_limit_k_max 20
_diffrn_reflns_limit_k_min -19
_diffrn_reflns_limit_l_max 28
_diffrn_reflns_limit_l_min -28
_diffrn_reflns_number 45828
_diffrn_reflns_theta_full 25.00
_diffrn_reflns_theta_max 25.00
_diffrn_reflns_theta_min 0.99
_exptl_absorpt_coefficient_mu 2.456
_exptl_absorpt_correction_T_max 1.0000
_exptl_absorpt_correction_T_min 0.458424
_exptl_absorpt_correction_type multi-scan
_exptl_crystal_colour colourless
_exptl_crystal_density_diffrn 1.258
_exptl_crystal_density_meas 0
_exptl_crystal_density_method 'not measured'
_exptl_crystal_description block
_exptl_crystal_F_000 3360
_exptl_crystal_size_max 0.50
_exptl_crystal_size_mid 0.40
_exptl_crystal_size_min 0.30
_platon_squeeze_details
;

;
_refine_diff_density_max 1.402
_refine_diff_density_min -1.300
_refine_diff_density_rms 0.094
_refine_ls_extinction_method none
_refine_ls_goodness_of_fit_ref 0.990
_refine_ls_hydrogen_treatment riding
_refine_ls_matrix_type full
_refine_ls_number_parameters 865
_refine_ls_number_reflns 15134
_refine_ls_number_restraints 0
_refine_ls_restrained_S_all 0.990
_refine_ls_R_factor_all 0.0625
_refine_ls_R_factor_gt 0.0363
_refine_ls_shift/su_max 0.010
_refine_ls_shift/su_mean 0.001
_refine_ls_structure_factor_coef Fsqd
_refine_ls_weighting_details 'calc w=1/[\s^2^(Fo^2^)+(0.0521P)^2^+0.0000P] where P=(Fo^2^+2Fc^2^)/3'
_refine_ls_weighting_scheme calc
_refine_ls_wR_factor_gt 0.0927
_refine_ls_wR_factor_ref 0.1019
_reflns_number_gt 9908
_reflns_number_total 15134
_reflns_threshold_expression >2sigma(I)
_cod_data_source_file om400458r_si_002.cif
_cod_data_source_block 6i
_cod_depositor_comments
;
The following automatic conversions were performed:

'_symmetry_cell_setting' value 'Monoclinic' changed to 'monoclinic'
according to /home/saulius/struct/CIF-dictionaries/cif_core.dic
dictionary named 'cif_core.dic' version 2.4.2 from 2011-04-26.

Automatic conversion script
Id: cif_fix_values 1891 2012-01-12 08:04:46Z andrius 
;
_cod_original_cell_volume 8593(2)
_cod_original_sg_symbol_H-M P2(1)/c
_cod_database_code 4081114

loop_
_symmetry_equiv_pos_as_xyz
'x, y, z'
'-x, y+1/2, -z+1/2'
'-x, -y, -z'
'x, -y-1/2, z-1/2'

loop_
_atom_site_label
_atom_site_type_symbol
_atom_site_fract_x
_atom_site_fract_y
_atom_site_fract_z
_atom_site_U_iso_or_equiv
_atom_site_adp_type
_atom_site_occupancy
_atom_site_symmetry_multiplicity
_atom_site_calc_flag
_atom_site_refinement_flags
Hf1 Hf 0.158252(9) 0.757417(10) -0.377417(8) 0.03025(7) Uani 1 1 d .
Hf1' Hf 0.373397(10) 1.242093(11) -0.031648(8) 0.03407(7) Uani 1 1 d .
C1' C 0.3462(2) 1.2787(2) -0.17449(19) 0.0316(10) Uani 1 1 d .
C1 C 0.1521(2) 0.6806(2) -0.45933(19) 0.0377(12) Uani 1 1 d .
C2 C 0.1227(2) 0.7310(3) -0.5224(2) 0.0373(11) Uani 1 1 d .
C2' C 0.3828(2) 1.3197(2) -0.10950(19) 0.0320(11) Uani 1 1 d .
C11 C 0.1017(2) 0.8110(3) -0.5101(2) 0.0393(12) Uani 1 1 d .
C11' C 0.3146(2) 1.2018(3) -0.1663(2) 0.0388(12) Uani 1 1 d .
C12' C 0.2663(3) 1.1672(3) -0.2693(2) 0.0499(14) Uani 1 1 d .
H12A H 0.2832 1.2158 -0.2794 0.060 Uiso 1 1 calc R
C12 C 0.0558(3) 0.8557(3) -0.6106(2) 0.0529(15) Uani 1 1 d .
H12B H 0.0732 0.8087 -0.6228 0.063 Uiso 1 1 calc R
C13' C 0.1930(3) 1.1642(4) -0.2933(3) 0.085(2) Uani 1 1 d .
H13A H 0.1739 1.2065 -0.2785 0.127 Uiso 1 1 calc R
H13B H 0.1770 1.1173 -0.2816 0.127 Uiso 1 1 calc R
H13C H 0.1817 1.1668 -0.3351 0.127 Uiso 1 1 calc R
C13 C 0.0838(3) 0.9244(3) -0.6336(3) 0.080(2) Uani 1 1 d .
H13D H 0.1303 0.9233 -0.6196 0.119 Uiso 1 1 calc R
H13E H 0.0677 0.9702 -0.6203 0.119 Uiso 1 1 calc R
H13F H 0.0711 0.9234 -0.6754 0.119 Uiso 1 1 calc R
C14 C -0.0176(3) 0.8557(4) -0.6320(2) 0.080(2) Uani 1 1 d .
H14A H -0.0344 0.8112 -0.6175 0.120 Uiso 1 1 calc R
H14B H -0.0307 0.8551 -0.6738 0.120 Uiso 1 1 calc R
H14C H -0.0344 0.9006 -0.6182 0.120 Uiso 1 1 calc R
C14' C 0.2976(3) 1.1008(4) -0.2923(3) 0.086(2) Uani 1 1 d .
H14D H 0.3440 1.1036 -0.2770 0.129 Uiso 1 1 calc R
H14E H 0.2865 1.1031 -0.3341 0.129 Uiso 1 1 calc R
H14F H 0.2822 1.0537 -0.2804 0.129 Uiso 1 1 calc R
C15 C 0.0919(3) 0.8983(3) -0.4328(2) 0.0619(17) Uani 1 1 d .
H15A H 0.1082 0.8997 -0.3902 0.074 Uiso 1 1 calc R
C15' C 0.2867(3) 1.1152(3) -0.0965(2) 0.071(2) Uani 1 1 d .
H15B H 0.2980 1.1101 -0.0540 0.086 Uiso 1 1 calc R
C16' C 0.2128(3) 1.1268(4) -0.1158(3) 0.100(3) Uani 1 1 d .
H16A H 0.2021 1.1744 -0.1009 0.149 Uiso 1 1 calc R
H16B H 0.1919 1.0859 -0.1010 0.149 Uiso 1 1 calc R
H16C H 0.1980 1.1272 -0.1576 0.149 Uiso 1 1 calc R
C16 C 0.0191(3) 0.9000(4) -0.4451(3) 0.099(3) Uani 1 1 d .
H16D H 0.0045 0.8537 -0.4311 0.148 Uiso 1 1 calc R
H16E H -0.0001 0.9043 -0.4864 0.148 Uiso 1 1 calc R
H16F H 0.0065 0.9429 -0.4257 0.148 Uiso 1 1 calc R
C17' C 0.3058(4) 1.0394(3) -0.1188(3) 0.100(3) Uani 1 1 d .
H17A H 0.3521 1.0328 -0.1048 0.150 Uiso 1 1 calc R
H17B H 0.2932 1.0395 -0.1606 0.150 Uiso 1 1 calc R
H17C H 0.2843 0.9984 -0.1049 0.150 Uiso 1 1 calc R
C17 C 0.1177(4) 0.9716(3) -0.4539(3) 0.104(3) Uani 1 1 d .
H17D H 0.1642 0.9689 -0.4454 0.156 Uiso 1 1 calc R
H17E H 0.1057 1.0148 -0.4344 0.156 Uiso 1 1 calc R
H17F H 0.0993 0.9769 -0.4952 0.156 Uiso 1 1 calc R
C18 C 0.0240(2) 0.6493(3) -0.3719(2) 0.0470(13) Uani 1 1 d .
H18A H 0.0363 0.6228 -0.4036 0.056 Uiso 1 1 calc R
C18' C 0.2411(3) 1.3474(4) -0.0137(3) 0.100(3) Uani 1 1 d .
H18B H 0.2281 1.3373 0.0219 0.121 Uiso 1 1 calc R
C19' C 0.1775(3) 1.3204(4) -0.0528(3) 0.093(2) Uani 1 1 d .
H19A H 0.1460 1.3606 -0.0578 0.139 Uiso 1 1 calc R
H19B H 0.1626 1.2770 -0.0355 0.139 Uiso 1 1 calc R
H19C H 0.1831 1.3064 -0.0900 0.139 Uiso 1 1 calc R
C19 C 0.0215(3) 0.5870(3) -0.3280(2) 0.0689(18) Uani 1 1 d .
H19D H 0.0643 0.5668 -0.3118 0.103 Uiso 1 1 calc R
H19E H -0.0070 0.5470 -0.3472 0.103 Uiso 1 1 calc R
H19F H 0.0055 0.6081 -0.2974 0.103 Uiso 1 1 calc R
C20 C -0.0430(2) 0.6824(4) -0.4001(2) 0.0718(18) Uani 1 1 d .
H20A H -0.0396 0.7208 -0.4279 0.108 Uiso 1 1 calc R
H20B H -0.0602 0.7048 -0.3707 0.108 Uiso 1 1 calc R
H20C H -0.0715 0.6426 -0.4197 0.108 Uiso 1 1 calc R
C20' C 0.2537(4) 1.4160(4) -0.0011(5) 0.220(7) Uani 1 1 d .
H20D H 0.2139 1.4444 -0.0083 0.330 Uiso 1 1 calc R
H20E H 0.2799 1.4361 -0.0246 0.330 Uiso 1 1 calc R
H20F H 0.2770 1.4202 0.0393 0.330 Uiso 1 1 calc R
C21 C 0.0792(2) 0.7581(3) -0.3083(2) 0.0378(12) Uani 1 1 d .
C21' C 0.2989(2) 1.2329(3) 0.0406(2) 0.0430(13) Uani 1 1 d .
C22 C 0.0316(3) 0.7630(3) -0.2724(2) 0.0478(13) Uani 1 1 d .
H22A H 0.0556 0.7638 -0.2315 0.057 Uiso 1 1 calc R
H22B H 0.0050 0.7173 -0.2790 0.057 Uiso 1 1 calc R
C22' C 0.2550(3) 1.2254(4) 0.0816(3) 0.0709(18) Uani 1 1 d .
H22C H 0.2816 1.2121 0.1202 0.085 Uiso 1 1 calc R
H22D H 0.2351 1.2745 0.0843 0.085 Uiso 1 1 calc R
C23 C -0.0131(3) 0.8320(3) -0.2848(3) 0.0622(16) Uani 1 1 d .
H23A H 0.0125 0.8776 -0.2719 0.075 Uiso 1 1 calc R
H23B H -0.0319 0.8361 -0.3266 0.075 Uiso 1 1 calc R
C23' C 0.2023(3) 1.1665(4) 0.0624(3) 0.094(2) Uani 1 1 d .
H23C H 0.1808 1.1741 0.0213 0.113 Uiso 1 1 calc R
H23D H 0.2220 1.1162 0.0667 0.113 Uiso 1 1 calc R
C24 C -0.0676(3) 0.8286(4) -0.2552(3) 0.093(2) Uani 1 1 d .
H24A H -0.0933 0.7831 -0.2683 0.112 Uiso 1 1 calc R
H24B H -0.0487 0.8240 -0.2135 0.112 Uiso 1 1 calc R
C24' C 0.1522(4) 1.1692(6) 0.0960(5) 0.166(5) Uani 1 1 d .
H24C H 0.1750 1.1632 0.1369 0.199 Uiso 1 1 calc R
H24D H 0.1336 1.2201 0.0915 0.199 Uiso 1 1 calc R
C25 C -0.1108(3) 0.8952(4) -0.2666(3) 0.109(3) Uani 1 1 d .
H25A H -0.1435 0.8897 -0.2461 0.163 Uiso 1 1 calc R
H25B H -0.1314 0.8989 -0.3077 0.163 Uiso 1 1 calc R
H25C H -0.0859 0.9405 -0.2536 0.163 Uiso 1 1 calc R
C25' C 0.1041(4) 1.1211(5) 0.0843(4) 0.150(4) Uani 1 1 d .
H25D H 0.0796 1.1266 0.1124 0.225 Uiso 1 1 calc R
H25E H 0.1207 1.0701 0.0859 0.225 Uiso 1 1 calc R
H25F H 0.0764 1.1311 0.0460 0.225 Uiso 1 1 calc R
C26' C 0.3676(3) 1.1247(3) 0.0870(2) 0.0547(15) Uani 1 1 d .
H26A H 0.3436 1.1323 0.1161 0.066 Uiso 1 1 calc R
C26 C 0.1485(3) 0.8611(3) -0.2543(2) 0.0518(14) Uani 1 1 d .
H26B H 0.1210 0.8525 -0.2281 0.062 Uiso 1 1 calc R
C27 C 0.2175(3) 0.8466(4) -0.2207(3) 0.087(2) Uani 1 1 d .
H27A H 0.2220 0.7947 -0.2074 0.130 Uiso 1 1 calc R
H27B H 0.2291 0.8803 -0.1877 0.130 Uiso 1 1 calc R
H27C H 0.2456 0.8556 -0.2453 0.130 Uiso 1 1 calc R
C27' C 0.3514(3) 1.0464(3) 0.0607(3) 0.088(2) Uani 1 1 d .
H27D H 0.3057 1.0435 0.0418 0.132 Uiso 1 1 calc R
H27E H 0.3627 1.0086 0.0910 0.132 Uiso 1 1 calc R
H27F H 0.3755 1.0372 0.0327 0.132 Uiso 1 1 calc R
C28' C 0.4389(3) 1.1331(4) 0.1167(3) 0.095(3) Uani 1 1 d .
H28A H 0.4472 1.1833 0.1333 0.143 Uiso 1 1 calc R
H28B H 0.4634 1.1258 0.0888 0.143 Uiso 1 1 calc R
H28C H 0.4517 1.0957 0.1471 0.143 Uiso 1 1 calc R
C28 C 0.1385(3) 0.9432(3) -0.2758(3) 0.088(2) Uani 1 1 d .
H28D H 0.0937 0.9508 -0.2965 0.133 Uiso 1 1 calc R
H28E H 0.1654 0.9532 -0.3014 0.133 Uiso 1 1 calc R
H28F H 0.1503 0.9773 -0.2431 0.133 Uiso 1 1 calc R
C29 C 0.2335(2) 0.6095(3) -0.2826(2) 0.0480(14) Uani 1 1 d .
H29A H 0.2796 0.6011 -0.2630 0.058 Uiso 1 1 calc R
C29' C 0.4561(3) 1.3776(3) 0.0730(2) 0.0503(14) Uani 1 1 d .
H29B H 0.5021 1.3794 0.0950 0.060 Uiso 1 1 calc R
C30 C 0.1985(3) 0.6227(3) -0.2358(2) 0.0635(17) Uani 1 1 d .
H30A H 0.2158 0.6674 -0.2138 0.095 Uiso 1 1 calc R
H30B H 0.2048 0.5793 -0.2103 0.095 Uiso 1 1 calc R
H30C H 0.1529 0.6297 -0.2538 0.095 Uiso 1 1 calc R
C30' C 0.4383(3) 1.4537(3) 0.0423(3) 0.077(2) Uani 1 1 d .
H30D H 0.4634 1.4611 0.0149 0.116 Uiso 1 1 calc R
H30E H 0.4475 1.4942 0.0706 0.116 Uiso 1 1 calc R
H30F H 0.3928 1.4541 0.0222 0.116 Uiso 1 1 calc R
C31' C 0.4159(3) 1.3642(4) 0.1161(2) 0.076(2) Uani 1 1 d .
H31A H 0.4280 1.3162 0.1355 0.115 Uiso 1 1 calc R
H31B H 0.3706 1.3632 0.0955 0.115 Uiso 1 1 calc R
H31C H 0.4238 1.4045 0.1444 0.115 Uiso 1 1 calc R
C31 C 0.2086(3) 0.5398(3) -0.3187(2) 0.0716(19) Uani 1 1 d .
H31D H 0.2319 0.5334 -0.3476 0.107 Uiso 1 1 calc R
H31E H 0.1631 0.5457 -0.3375 0.107 Uiso 1 1 calc R
H31F H 0.2151 0.4956 -0.2939 0.107 Uiso 1 1 calc R
C32' C 0.4935(2) 1.2653(3) 0.0325(2) 0.0422(12) Uani 1 1 d .
C32 C 0.2780(2) 0.7244(3) -0.3165(2) 0.0400(12) Uani 1 1 d .
C33' C 0.5620(2) 1.2713(3) 0.0729(2) 0.0559(15) Uani 1 1 d .
H33A H 0.5835 1.2224 0.0738 0.067 Uiso 1 1 calc R
H33B H 0.5593 1.2822 0.1120 0.067 Uiso 1 1 calc R
C33 C 0.3458(2) 0.7117(3) -0.2767(2) 0.0522(14) Uani 1 1 d .
H33C H 0.3426 0.6970 -0.2383 0.063 Uiso 1 1 calc R
H33D H 0.3699 0.7593 -0.2726 0.063 Uiso 1 1 calc R
C34 C 0.3834(2) 0.6500(3) -0.2996(2) 0.0577(15) Uani 1 1 d .
H34A H 0.3611 0.6017 -0.3005 0.069 Uiso 1 1 calc R
H34B H 0.3831 0.6626 -0.3393 0.069 Uiso 1 1 calc R
C34' C 0.6034(2) 1.3331(3) 0.0546(3) 0.0639(17) Uani 1 1 d .
H34C H 0.6012 1.3260 0.0138 0.077 Uiso 1 1 calc R
H34D H 0.5847 1.3826 0.0586 0.077 Uiso 1 1 calc R
C35 C 0.4525(3) 0.6410(3) -0.2638(3) 0.0693(18) Uani 1 1 d .
H35A H 0.4753 0.6887 -0.2648 0.083 Uiso 1 1 calc R
H35B H 0.4527 0.6316 -0.2237 0.083 Uiso 1 1 calc R
C35' C 0.6727(3) 1.3330(4) 0.0890(3) 0.093(2) Uani 1 1 d .
H35C H 0.6910 1.2830 0.0861 0.112 Uiso 1 1 calc R
H35D H 0.6749 1.3418 0.1297 0.112 Uiso 1 1 calc R
C36 C 0.4892(3) 0.5782(4) -0.2833(3) 0.081(2) Uani 1 1 d .
H36A H 0.5326 0.5758 -0.2580 0.121 Uiso 1 1 calc R
H36B H 0.4910 0.5880 -0.3225 0.121 Uiso 1 1 calc R
H36C H 0.4675 0.5305 -0.2821 0.121 Uiso 1 1 calc R
C36' C 0.7134(3) 1.3922(4) 0.0695(3) 0.086(2) Uani 1 1 d .
H36D H 0.7576 1.3884 0.0928 0.128 Uiso 1 1 calc R
H36E H 0.6969 1.4422 0.0740 0.128 Uiso 1 1 calc R
H36F H 0.7116 1.3839 0.0293 0.128 Uiso 1 1 calc R
C37' C 0.5172(3) 1.1442(3) -0.0129(2) 0.0537(15) Uani 1 1 d .
H37A H 0.5372 1.1229 0.0258 0.064 Uiso 1 1 calc R
C37 C 0.3064(3) 0.8468(3) -0.3560(3) 0.0665(18) Uani 1 1 d .
H37B H 0.3318 0.8588 -0.3162 0.080 Uiso 1 1 calc R
C38' C 0.4751(3) 1.0822(3) -0.0504(3) 0.0678(17) Uani 1 1 d .
H38A H 0.4418 1.0667 -0.0328 0.102 Uiso 1 1 calc R
H38B H 0.5018 1.0392 -0.0533 0.102 Uiso 1 1 calc R
H38C H 0.4554 1.1021 -0.0887 0.102 Uiso 1 1 calc R
C38 C 0.2743(4) 0.9147(4) -0.3794(5) 0.195(6) Uani 1 1 d .
H38D H 0.2438 0.9286 -0.3581 0.293 Uiso 1 1 calc R
H38E H 0.2517 0.9069 -0.4197 0.293 Uiso 1 1 calc R
H38F H 0.3057 0.9548 -0.3763 0.293 Uiso 1 1 calc R
C39' C 0.5717(3) 1.1692(3) -0.0401(3) 0.0707(18) Uani 1 1 d .
H39A H 0.5974 1.2083 -0.0164 0.106 Uiso 1 1 calc R
H39B H 0.5528 1.1888 -0.0786 0.106 Uiso 1 1 calc R
H39C H 0.5988 1.1262 -0.0422 0.106 Uiso 1 1 calc R
C39 C 0.3542(3) 0.8215(4) -0.3880(3) 0.088(2) Uani 1 1 d .
H39D H 0.3779 0.7781 -0.3686 0.131 Uiso 1 1 calc R
H39E H 0.3840 0.8624 -0.3886 0.131 Uiso 1 1 calc R
H39F H 0.3314 0.8079 -0.4273 0.131 Uiso 1 1 calc R
N1 N 0.0740(2) 0.8607(2) -0.54747(18) 0.0510(12) Uani 1 1 d .
N1' N 0.2825(2) 1.1580(2) -0.20641(17) 0.0484(11) Uani 1 1 d .
N2 N 0.11634(19) 0.8250(2) -0.45052(16) 0.0381(10) Uani 1 1 d .
N2' N 0.3242(2) 1.1839(2) -0.10807(16) 0.0405(10) Uani 1 1 d .
N3' N 0.29217(18) 1.2866(2) -0.00080(18) 0.0447(10) Uani 1 1 d .
N3 N 0.07452(18) 0.7081(2) -0.35166(16) 0.0357(9) Uani 1 1 d .
N4 N 0.12866(19) 0.8065(2) -0.30282(17) 0.0390(10) Uani 1 1 d .
N4' N 0.34754(19) 1.1845(2) 0.04214(17) 0.0414(10) Uani 1 1 d .
N5' N 0.44737(18) 1.3153(2) 0.03072(17) 0.0429(10) Uani 1 1 d .
N5 N 0.22905(17) 0.6771(2) -0.32032(16) 0.0357(9) Uani 1 1 d .
N6 N 0.26001(18) 0.7864(2) -0.35116(17) 0.0384(9) Uani 1 1 d .
N6' N 0.47387(19) 1.2073(2) -0.00681(17) 0.0400(10) Uani 1 1 d .
B3' B 0.4279(3) 1.2814(3) -0.1528(2) 0.0396(14) Uani 1 1 d .
H3' H 0.4583 1.2303 -0.1400 0.047 Uiso 1 1 calc R
B3 B 0.2030(3) 0.7117(3) -0.4989(2) 0.0419(14) Uani 1 1 d .
H3 H 0.2401 0.7558 -0.4826 0.050 Uiso 1 1 calc R
B4' B 0.3849(3) 1.2988(3) -0.2262(2) 0.0417(14) Uani 1 1 d .
H4' H 0.3876 1.2600 -0.2617 0.050 Uiso 1 1 calc R
B4 B 0.2102(3) 0.6184(3) -0.4688(3) 0.0527(18) Uani 1 1 d .
H4 H 0.2526 0.6005 -0.4336 0.063 Uiso 1 1 calc R
B5 B 0.1307(3) 0.5873(3) -0.4722(3) 0.0511(18) Uani 1 1 d .
H5 H 0.1209 0.5495 -0.4388 0.061 Uiso 1 1 calc R
B5' B 0.3115(3) 1.3452(3) -0.2267(3) 0.0469(16) Uani 1 1 d .
H5' H 0.2666 1.3366 -0.2619 0.056 Uiso 1 1 calc R
B6' B 0.3107(3) 1.3564(3) -0.1523(2) 0.0407(14) Uani 1 1 d .
H6' H 0.2651 1.3543 -0.1394 0.049 Uiso 1 1 calc R
B6 B 0.0758(3) 0.6605(3) -0.5046(2) 0.0442(15) Uani 1 1 d .
H6 H 0.0306 0.6716 -0.4924 0.053 Uiso 1 1 calc R
B7 B 0.1602(3) 0.7051(3) -0.5735(2) 0.0483(16) Uani 1 1 d .
H7 H 0.1698 0.7443 -0.6062 0.058 Uiso 1 1 calc R
B7' B 0.4489(3) 1.3699(3) -0.1174(3) 0.0459(15) Uani 1 1 d .
H7' H 0.4936 1.3777 -0.0818 0.055 Uiso 1 1 calc R
B8 B 0.2150(3) 0.6327(4) -0.5412(3) 0.0598(19) Uani 1 1 d .
H8 H 0.2609 0.6244 -0.5530 0.072 Uiso 1 1 calc R
B8' B 0.4512(3) 1.3576(3) -0.1906(3) 0.0529(17) Uani 1 1 d .
H8' H 0.4973 1.3573 -0.2027 0.064 Uiso 1 1 calc R
B9' B 0.3783(3) 1.3979(3) -0.2364(3) 0.0508(17) Uani 1 1 d .
H9' H 0.3770 1.4244 -0.2785 0.061 Uiso 1 1 calc R
B9 B 0.1697(4) 0.5549(4) -0.5251(3) 0.066(2) Uani 1 1 d .
H9 H 0.1856 0.4954 -0.5266 0.080 Uiso 1 1 calc R
B10 B 0.0869(4) 0.5796(4) -0.5464(3) 0.0610(19) Uani 1 1 d .
H10 H 0.0486 0.5364 -0.5614 0.073 Uiso 1 1 calc R
B10' B 0.3319(3) 1.4345(3) -0.1908(3) 0.0562(18) Uani 1 1 d .
H10' H 0.3003 1.4848 -0.2030 0.067 Uiso 1 1 calc R
B11 B 0.0812(3) 0.6725(3) -0.5778(3) 0.0509(16) Uani 1 1 d .
H11 H 0.0392 0.6901 -0.6135 0.061 Uiso 1 1 calc R
B11' B 0.3759(3) 1.4163(3) -0.1175(3) 0.0473(16) Uani 1 1 d .
H11' H 0.3728 1.4546 -0.0818 0.057 Uiso 1 1 calc R
B12' B 0.4179(3) 1.4427(3) -0.1693(3) 0.0552(18) Uani 1 1 d .
H12' H 0.4422 1.4983 -0.1679 0.066 Uiso 1 1 calc R
B12 B 0.1395(4) 0.6081(3) -0.5887(3) 0.0598(19) Uani 1 1 d .
H12 H 0.1356 0.5831 -0.6319 0.072 Uiso 1 1 calc R

loop_
_atom_site_aniso_label
_atom_site_aniso_U_11
_atom_site_aniso_U_22
_atom_site_aniso_U_33
_atom_site_aniso_U_23
_atom_site_aniso_U_13
_atom_site_aniso_U_12
Hf1 0.03404(12) 0.03387(12) 0.02344(12) -0.00066(8) 0.00884(9) 0.00678(8)
Hf1' 0.04063(13) 0.03532(12) 0.02496(12) 0.00300(8) 0.00671(9) -0.00390(9)
C1' 0.032(3) 0.033(2) 0.029(3) 0.003(2) 0.007(2) -0.008(2)
C1 0.049(3) 0.034(3) 0.028(3) 0.000(2) 0.008(2) 0.016(2)
C2 0.041(3) 0.044(3) 0.027(3) -0.002(2) 0.009(2) 0.015(2)
C2' 0.030(3) 0.036(3) 0.028(3) 0.001(2) 0.005(2) 0.000(2)
C11 0.044(3) 0.043(3) 0.033(3) -0.002(2) 0.014(2) 0.013(2)
C11' 0.040(3) 0.038(3) 0.037(3) -0.002(2) 0.009(2) -0.006(2)
C12' 0.066(4) 0.055(3) 0.027(3) -0.010(2) 0.010(3) -0.023(3)
C12 0.065(4) 0.059(3) 0.034(3) 0.012(3) 0.011(3) 0.021(3)
C13' 0.075(5) 0.106(5) 0.061(4) 0.010(4) -0.003(4) -0.030(4)
C13 0.094(5) 0.096(5) 0.051(4) 0.025(4) 0.023(4) 0.014(4)
C14 0.078(5) 0.104(5) 0.050(4) 0.007(4) 0.003(4) 0.020(4)
C14' 0.114(6) 0.094(5) 0.057(4) -0.019(4) 0.035(4) -0.005(4)
C15 0.104(5) 0.047(3) 0.036(3) 0.004(2) 0.023(3) 0.032(3)
C15' 0.127(6) 0.052(4) 0.033(3) 0.006(3) 0.017(4) -0.037(4)
C16' 0.107(6) 0.110(6) 0.099(6) -0.020(5) 0.057(5) -0.062(5)
C16 0.120(6) 0.107(6) 0.091(6) 0.029(4) 0.064(5) 0.076(5)
C17' 0.156(7) 0.042(4) 0.080(5) 0.007(3) -0.003(5) -0.027(4)
C17 0.172(8) 0.048(4) 0.082(5) 0.001(3) 0.016(5) 0.014(4)
C18 0.035(3) 0.056(3) 0.049(4) -0.002(3) 0.010(3) -0.003(2)
C18' 0.078(5) 0.079(5) 0.116(6) -0.030(4) -0.021(5) 0.037(4)
C19' 0.046(4) 0.093(5) 0.117(6) 0.002(4) -0.017(4) 0.010(4)
C19 0.077(5) 0.059(4) 0.069(4) 0.000(3) 0.016(4) -0.017(3)
C20 0.045(4) 0.100(5) 0.060(4) -0.006(4) -0.005(3) -0.002(3)
C20' 0.071(6) 0.055(5) 0.46(2) -0.054(8) -0.050(8) 0.014(4)
C21 0.033(3) 0.039(3) 0.043(3) -0.002(2) 0.014(2) 0.009(2)
C21' 0.044(3) 0.050(3) 0.036(3) -0.017(2) 0.013(2) -0.013(2)
C22 0.056(3) 0.051(3) 0.043(3) -0.002(2) 0.024(3) 0.003(3)
C22' 0.063(4) 0.088(5) 0.080(5) -0.011(4) 0.049(4) -0.011(3)
C23 0.057(4) 0.072(4) 0.068(4) -0.004(3) 0.036(3) 0.013(3)
C23' 0.080(5) 0.096(6) 0.118(7) -0.007(5) 0.049(5) -0.025(4)
C24 0.088(5) 0.099(6) 0.114(6) 0.000(5) 0.065(5) 0.022(4)
C24' 0.129(8) 0.164(10) 0.250(13) -0.066(9) 0.127(9) -0.093(7)
C25 0.087(6) 0.119(7) 0.134(7) -0.018(5) 0.054(5) 0.030(5)
C25' 0.123(8) 0.136(9) 0.219(12) 0.021(8) 0.093(8) 0.023(6)
C26' 0.066(4) 0.060(4) 0.045(4) 0.018(3) 0.028(3) -0.002(3)
C26 0.062(4) 0.056(3) 0.042(3) -0.018(3) 0.021(3) -0.005(3)
C27 0.085(5) 0.117(6) 0.056(4) -0.049(4) 0.015(4) -0.014(4)
C27' 0.107(6) 0.062(4) 0.089(5) 0.027(4) 0.018(4) 0.001(4)
C28' 0.078(5) 0.115(6) 0.075(5) 0.056(4) -0.008(4) -0.011(4)
C28 0.146(7) 0.055(4) 0.077(5) -0.029(3) 0.052(5) -0.019(4)
C29 0.040(3) 0.056(3) 0.043(3) 0.015(3) 0.002(3) 0.005(2)
C29' 0.042(3) 0.062(4) 0.041(3) -0.017(3) -0.001(3) -0.012(3)
C30 0.067(4) 0.074(4) 0.048(4) 0.023(3) 0.014(3) 0.005(3)
C30' 0.108(6) 0.068(4) 0.060(4) -0.021(3) 0.030(4) -0.017(4)
C31' 0.096(5) 0.096(5) 0.040(4) -0.020(3) 0.025(4) -0.020(4)
C31 0.106(5) 0.050(4) 0.054(4) 0.011(3) 0.014(4) -0.009(3)
C32' 0.038(3) 0.058(3) 0.028(3) 0.013(2) 0.006(2) -0.002(3)
C32 0.040(3) 0.045(3) 0.036(3) -0.004(2) 0.012(2) 0.004(2)
C33' 0.041(3) 0.077(4) 0.044(3) 0.007(3) 0.002(3) 0.003(3)
C33 0.033(3) 0.065(4) 0.052(4) 0.000(3) 0.001(3) -0.002(3)
C34 0.036(3) 0.072(4) 0.061(4) 0.006(3) 0.007(3) 0.002(3)
C34' 0.037(3) 0.078(4) 0.069(4) 0.008(3) 0.001(3) -0.002(3)
C35 0.040(4) 0.085(5) 0.076(5) 0.005(4) 0.002(3) 0.008(3)
C35' 0.039(4) 0.131(6) 0.093(6) 0.016(5) -0.008(4) -0.021(4)
C36 0.046(4) 0.101(5) 0.093(5) 0.012(4) 0.016(4) 0.019(4)
C36' 0.042(4) 0.100(5) 0.110(6) -0.016(4) 0.013(4) -0.007(4)
C37' 0.054(4) 0.058(4) 0.051(4) 0.013(3) 0.017(3) 0.014(3)
C37 0.053(4) 0.048(4) 0.107(5) 0.001(3) 0.036(4) -0.008(3)
C38' 0.083(5) 0.043(3) 0.086(5) 0.001(3) 0.039(4) 0.007(3)
C38 0.209(11) 0.060(5) 0.395(18) 0.029(8) 0.214(12) -0.006(6)
C39' 0.068(4) 0.079(4) 0.076(5) 0.002(3) 0.038(4) 0.014(3)
C39 0.067(5) 0.092(5) 0.115(6) 0.004(4) 0.045(4) -0.017(4)
N1 0.068(3) 0.052(3) 0.032(3) 0.010(2) 0.011(2) 0.026(2)
N1' 0.066(3) 0.044(2) 0.032(3) -0.0020(19) 0.008(2) -0.023(2)
N2 0.050(3) 0.037(2) 0.027(2) 0.0037(17) 0.010(2) 0.0162(19)
N2' 0.062(3) 0.034(2) 0.024(2) -0.0004(17) 0.011(2) -0.0162(19)
N3' 0.036(2) 0.046(2) 0.047(3) -0.007(2) 0.003(2) 0.0048(19)
N3 0.035(2) 0.040(2) 0.032(2) 0.0011(18) 0.0081(19) 0.0024(18)
N4 0.042(2) 0.041(2) 0.037(2) -0.0100(18) 0.015(2) -0.0024(19)
N4' 0.041(3) 0.047(2) 0.039(3) 0.0063(19) 0.014(2) 0.000(2)
N5' 0.036(2) 0.052(3) 0.038(3) -0.0047(19) 0.005(2) 0.000(2)
N5 0.033(2) 0.041(2) 0.032(2) 0.0063(17) 0.0056(18) 0.0067(18)
N6 0.040(2) 0.041(2) 0.039(2) 0.0005(19) 0.020(2) 0.0007(19)
N6' 0.046(3) 0.042(2) 0.033(2) 0.0091(19) 0.013(2) 0.0060(19)
B3' 0.037(3) 0.044(3) 0.039(3) 0.002(3) 0.013(3) -0.004(3)
B3 0.043(4) 0.049(3) 0.036(3) -0.002(3) 0.015(3) 0.012(3)
B4' 0.047(4) 0.049(3) 0.033(3) 0.000(3) 0.017(3) -0.012(3)
B4 0.068(5) 0.054(4) 0.036(4) 0.000(3) 0.015(3) 0.032(3)
B5 0.088(5) 0.031(3) 0.035(4) -0.005(2) 0.019(4) 0.006(3)
B5' 0.055(4) 0.049(4) 0.030(3) 0.010(3) 0.001(3) 0.002(3)
B6' 0.044(4) 0.041(3) 0.035(3) 0.007(3) 0.007(3) 0.012(3)
B6 0.047(4) 0.054(4) 0.029(3) -0.006(3) 0.005(3) -0.004(3)
B7 0.073(5) 0.047(4) 0.031(3) 0.001(3) 0.024(3) 0.009(3)
B7' 0.048(4) 0.054(4) 0.031(3) 0.006(3) 0.004(3) -0.016(3)
B8 0.075(5) 0.063(4) 0.049(4) -0.001(3) 0.029(4) 0.032(4)
B8' 0.060(4) 0.059(4) 0.044(4) 0.006(3) 0.022(3) -0.015(3)
B9' 0.070(5) 0.048(4) 0.034(3) 0.013(3) 0.013(3) -0.016(3)
B9 0.115(6) 0.049(4) 0.035(4) -0.004(3) 0.020(4) 0.024(4)
B10 0.098(6) 0.046(4) 0.038(4) -0.010(3) 0.016(4) -0.013(4)
B10' 0.083(5) 0.041(4) 0.041(4) 0.008(3) 0.009(4) 0.013(3)
B11 0.066(5) 0.051(4) 0.032(4) -0.002(3) 0.009(3) 0.004(3)
B11' 0.069(5) 0.030(3) 0.040(4) 0.001(2) 0.010(3) 0.001(3)
B12' 0.085(5) 0.040(3) 0.040(4) 0.008(3) 0.016(4) -0.021(3)
B12 0.097(6) 0.047(4) 0.035(4) -0.010(3) 0.017(4) 0.016(4)

loop_
_atom_type_symbol
_atom_type_description
_atom_type_scat_dispersion_real
_atom_type_scat_dispersion_imag
_atom_type_scat_source
C C 0.0033 0.0016 'International Tables Vol C Tables 4.2.6.8 and 6.1.1.4'
H H 0.0000 0.0000 'International Tables Vol C Tables 4.2.6.8 and 6.1.1.4'
B B 0.0013 0.0007 'International Tables Vol C Tables 4.2.6.8 and 6.1.1.4'
N N 0.0061 0.0033 'International Tables Vol C Tables 4.2.6.8 and 6.1.1.4'
Hf Hf -0.5830 6.1852 'International Tables Vol C Tables 4.2.6.8 and 6.1.1.4'

loop_
_geom_angle_atom_site_label_1
_geom_angle_atom_site_label_2
_geom_angle_atom_site_label_3
_geom_angle
N2 Hf1 N6 106.14(15)
N2 Hf1 N4 107.25(14)
N6 Hf1 N4 99.26(14)
N2 Hf1 N3 104.82(14)
N6 Hf1 N3 146.91(14)
N4 Hf1 N3 60.16(14)
N2 Hf1 N5 157.98(14)
N6 Hf1 N5 60.59(14)
N4 Hf1 N5 92.85(14)
N3 Hf1 N5 92.82(14)
N2 Hf1 C1 73.63(15)
N6 Hf1 C1 101.58(16)
N4 Hf1 C1 157.96(16)
N3 Hf1 C1 98.02(16)
N5 Hf1 C1 91.18(14)
N2 Hf1 C32 135.44(15)
N6 Hf1 C32 30.77(14)
N4 Hf1 C32 95.09(14)
N3 Hf1 C32 119.74(14)
N5 Hf1 C32 29.93(13)
C1 Hf1 C32 99.14(15)
N2 Hf1 C21 108.20(14)
N6 Hf1 C21 125.42(15)
N4 Hf1 C21 30.02(13)
N3 Hf1 C21 30.15(13)
N5 Hf1 C21 93.69(14)
C1 Hf1 C21 128.07(16)
C32 Hf1 C21 110.09(15)
N2' Hf1' N6' 109.07(16)
N2' Hf1' N3' 101.97(15)
N6' Hf1' N3' 145.60(15)
N2' Hf1' N4' 106.98(14)
N6' Hf1' N4' 95.59(14)
N3' Hf1' N4' 60.61(15)
N2' Hf1' N5' 160.63(15)
N6' Hf1' N5' 60.78(15)
N3' Hf1' N5' 93.05(14)
N4' Hf1' N5' 90.98(14)
N2' Hf1' C2' 74.15(14)
N6' Hf1' C2' 95.03(14)
N3' Hf1' C2' 107.61(15)
N4' Hf1' C2' 168.23(15)
N5' Hf1' C2' 89.78(14)
N2' Hf1' C32' 139.07(16)
N6' Hf1' C32' 31.18(15)
N3' Hf1' C32' 118.84(15)
N4' Hf1' C32' 91.32(14)
N5' Hf1' C32' 29.78(14)
C2' Hf1' C32' 95.14(15)
N2' Hf1' C21' 106.66(15)
N6' Hf1' C21' 122.27(15)
N3' Hf1' C21' 30.43(15)
N4' Hf1' C21' 30.19(14)
N5' Hf1' C21' 92.49(14)
C2' Hf1' C21' 138.04(16)
C32' Hf1' C21' 107.10(15)
C11' C1' B3' 116.0(4)
C11' C1' C2' 111.4(3)
B3' C1' C2' 61.5(3)
C11' C1' B4' 126.1(4)
B3' C1' B4' 63.1(3)
C2' C1' B4' 112.3(3)
C11' C1' B6' 114.3(4)
B3' C1' B6' 113.1(4)
C2' C1' B6' 60.9(3)
B4' C1' B6' 113.7(4)
C11' C1' B5' 124.5(4)
B3' C1' B5' 114.3(4)
C2' C1' B5' 112.0(3)
B4' C1' B5' 62.2(3)
B6' C1' B5' 62.8(3)
B5 C1 C2 108.7(4)
B5 C1 B3 112.8(4)
C2 C1 B3 59.2(3)
B5 C1 B4 62.2(3)
C2 C1 B4 108.6(4)
B3 C1 B4 62.5(3)
B5 C1 B6 62.0(3)
C2 C1 B6 59.8(3)
B3 C1 B6 110.7(4)
B4 C1 B6 112.5(4)
B5 C1 Hf1 130.7(3)
C2 C1 Hf1 111.0(3)
B3 C1 Hf1 112.1(3)
B4 C1 Hf1 126.6(3)
B6 C1 Hf1 117.8(3)
C11 C2 B3 116.5(4)
C11 C2 B7 127.4(4)
B3 C2 B7 63.0(3)
C11 C2 C1 111.3(3)
B3 C2 C1 60.5(3)
B7 C2 C1 111.1(3)
C11 C2 B6 113.1(4)
B3 C2 B6 112.5(4)
B7 C2 B6 114.1(4)
C1 C2 B6 60.7(3)
C11 C2 B11 125.5(4)
B3 C2 B11 113.7(4)
B7 C2 B11 62.1(3)
C1 C2 B11 111.0(4)
B6 C2 B11 63.0(3)
C1' C2' B11' 108.3(3)
C1' C2' B7' 107.9(3)
B11' C2' B7' 61.8(3)
C1' C2' B6' 60.0(3)
B11' C2' B6' 61.8(3)
B7' C2' B6' 111.9(4)
C1' C2' B3' 58.9(3)
B11' C2' B3' 111.4(4)
B7' C2' B3' 61.7(3)
B6' C2' B3' 110.2(4)
C1' C2' Hf1' 111.0(3)
B11' C2' Hf1' 129.7(3)
B7' C2' Hf1' 129.2(3)
B6' C2' Hf1' 115.4(3)
B3' C2' Hf1' 115.3(3)
N1 C11 N2 121.8(4)
N1 C11 C2 126.9(4)
N2 C11 C2 111.3(4)
N1' C11' N2' 121.4(4)
N1' C11' C1' 126.7(4)
N2' C11' C1' 111.9(4)
N1' C12' C13' 108.5(4)
N1' C12' C14' 106.4(5)
C13' C12' C14' 110.4(5)
N1 C12 C14 108.1(4)
N1 C12 C13 107.9(5)
C14 C12 C13 110.8(5)
N2 C15 C16 112.7(5)
N2 C15 C17 116.3(5)
C16 C15 C17 111.4(5)
N2' C15' C17' 115.1(5)
N2' C15' C16' 113.2(5)
C17' C15' C16' 111.2(5)
N3 C18 C20 113.3(4)
N3 C18 C19 115.7(4)
C20 C18 C19 111.9(5)
C20' C18' N3' 122.6(7)
C20' C18' C19' 123.4(6)
N3' C18' C19' 113.0(5)
N4 C21 N3 112.6(4)
N4 C21 C22 123.4(4)
N3 C21 C22 123.9(4)
N4 C21 Hf1 56.3(2)
N3 C21 Hf1 56.4(2)
C22 C21 Hf1 175.6(3)
N4' C21' N3' 113.2(4)
N4' C21' C22' 122.4(5)
N3' C21' C22' 124.4(5)
N4' C21' Hf1' 57.0(2)
N3' C21' Hf1' 56.2(3)
C22' C21' Hf1' 178.4(4)
C21 C22 C23 115.0(4)
C23' C22' C21' 113.7(5)
C24 C23 C22 113.6(5)
C24' C23' C22' 113.5(6)
C25 C24 C23 114.0(6)
C25' C24' C23' 120.1(9)
N4' C26' C28' 109.3(4)
N4' C26' C27' 110.9(5)
C28' C26' C27' 112.0(5)
N4 C26 C27 110.1(4)
N4 C26 C28 111.4(4)
C27 C26 C28 111.6(5)
N5 C29 C31 110.5(4)
N5 C29 C30 111.2(4)
C31 C29 C30 112.0(5)
N5' C29' C30' 110.8(4)
N5' C29' C31' 110.9(4)
C30' C29' C31' 110.3(5)
N5' C32' N6' 112.8(4)
N5' C32' C33' 124.1(5)
N6' C32' C33' 123.1(5)
N5' C32' Hf1' 58.7(3)
N6' C32' Hf1' 54.6(2)
C33' C32' Hf1' 174.1(3)
N5 C32 N6 111.9(4)
N5 C32 C33 123.8(4)
N6 C32 C33 124.2(4)
N5 C32 Hf1 57.8(2)
N6 C32 Hf1 54.3(2)
C33 C32 Hf1 173.8(3)
C32' C33' C34' 113.5(4)
C32 C33 C34 112.6(4)
C35 C34 C33 113.7(5)
C35' C34' C33' 114.1(5)
C36 C35 C34 114.8(5)
C34' C35' C36' 113.7(6)
N6' C37' C38' 107.7(4)
N6' C37' C39' 113.2(4)
C38' C37' C39' 110.3(5)
C38 C37 N6 111.8(5)
C38 C37 C39 112.0(6)
N6 C37 C39 113.1(5)
C11 N1 C12 128.9(4)
C11' N1' C12' 129.5(4)
C11 N2 C15 116.3(4)
C11 N2 Hf1 132.5(3)
C15 N2 Hf1 110.8(3)
C11' N2' C15' 114.9(4)
C11' N2' Hf1' 131.5(3)
C15' N2' Hf1' 113.2(3)
C21' N3' C18' 125.3(5)
C21' N3' Hf1' 93.4(3)
C18' N3' Hf1' 141.3(4)
C21 N3 C18 127.3(4)
C21 N3 Hf1 93.5(3)
C18 N3 Hf1 139.0(3)
C21 N4 C26 122.9(4)
C21 N4 Hf1 93.7(3)
C26 N4 Hf1 143.0(3)
C21' N4' C26' 122.9(4)
C21' N4' Hf1' 92.8(3)
C26' N4' Hf1' 144.0(3)
C32' N5' C29' 121.5(4)
C32' N5' Hf1' 91.6(3)
C29' N5' Hf1' 144.6(3)
C32 N5 C29 123.0(4)
C32 N5 Hf1 92.2(3)
C29 N5 Hf1 142.9(3)
C32 N6 C37 122.5(4)
C32 N6 Hf1 94.9(3)
C37 N6 Hf1 142.4(3)
C32' N6' C37' 122.8(4)
C32' N6' Hf1' 94.3(3)
C37' N6' Hf1' 142.2(3)
C1' B3' C2' 59.6(3)
C1' B3' B8' 106.2(4)
C2' B3' B8' 107.0(4)
C1' B3' B7' 106.3(4)
C2' B3' B7' 58.9(3)
B8' B3' B7' 60.5(3)
C1' B3' B4' 58.9(3)
C2' B3' B4' 107.5(4)
B8' B3' B4' 60.2(3)
B7' B3' B4' 108.5(4)
C2 B3 C1 60.4(3)
C2 B3 B7 58.6(3)
C1 B3 B7 107.5(4)
C2 B3 B8 105.0(4)
C1 B3 B8 106.0(4)
B7 B3 B8 59.5(3)
C2 B3 B4 106.7(4)
C1 B3 B4 58.8(3)
B7 B3 B4 108.1(4)
B8 B3 B4 60.0(3)
C1' B4' B9' 105.6(4)
C1' B4' B5' 59.5(3)
B9' B4' B5' 60.3(3)
C1' B4' B3' 58.0(3)
B9' B4' B3' 108.0(4)
B5' B4' B3' 107.9(4)
C1' B4' B8' 105.0(4)
B9' B4' B8' 60.9(3)
B5' B4' B8' 109.2(4)
B3' B4' B8' 59.6(3)
C1 B4 B5 58.6(3)
C1 B4 B8 105.9(4)
B5 B4 B8 108.0(5)
C1 B4 B3 58.7(3)
B5 B4 B3 106.8(4)
B8 B4 B3 59.9(3)
C1 B4 B9 106.1(5)
B5 B4 B9 60.5(4)
B8 B4 B9 60.0(4)
B3 B4 B9 107.6(4)
C1 B5 B4 59.2(3)
C1 B5 B10 107.3(4)
B4 B5 B10 108.1(5)
C1 B5 B6 59.7(3)
B4 B5 B6 108.2(4)
B10 B5 B6 60.7(3)
C1 B5 B9 106.2(4)
B4 B5 B9 60.1(4)
B10 B5 B9 59.4(4)
B6 B5 B9 107.7(4)
C1' B5' B4' 58.3(3)
C1' B5' B9' 104.1(4)
B4' B5' B9' 59.5(3)
C1' B5' B10' 104.4(4)
B4' B5' B10' 107.5(4)
B9' B5' B10' 60.1(4)
C1' B5' B6' 58.4(3)
B4' B5' B6' 106.9(4)
B9' B5' B6' 107.3(4)
B10' B5' B6' 59.6(3)
C1' B6' C2' 59.1(3)
C1' B6' B11' 105.1(4)
C2' B6' B11' 58.6(3)
C1' B6' B10' 105.0(4)
C2' B6' B10' 106.3(4)
B11' B6' B10' 60.2(3)
C1' B6' B5' 58.9(3)
C2' B6' B5' 107.4(4)
B11' B6' B5' 108.3(4)
B10' B6' B5' 60.0(3)
C2 B6 C1 59.5(3)
C2 B6 B5 105.6(4)
C1 B6 B5 58.3(3)
C2 B6 B10 105.1(4)
C1 B6 B10 105.4(4)
B5 B6 B10 59.7(3)
C2 B6 B11 58.6(3)
C1 B6 B11 106.6(4)
B5 B6 B11 107.5(4)
B10 B6 B11 59.8(3)
C2 B7 B8 105.6(4)
C2 B7 B11 59.6(3)
B8 B7 B11 107.8(5)
C2 B7 B3 58.4(3)
B8 B7 B3 60.4(3)
B11 B7 B3 107.9(4)
C2 B7 B12 105.3(4)
B8 B7 B12 59.8(4)
B11 B7 B12 59.5(4)
B3 B7 B12 107.6(4)
C2' B7' B11' 58.8(3)
C2' B7' B3' 59.4(3)
B11' B7' B3' 107.2(4)
C2' B7' B8' 106.8(4)
B11' B7' B8' 108.4(4)
B3' B7' B8' 59.6(3)
C2' B7' B12' 106.4(4)
B11' B7' B12' 60.3(3)
B3' B7' B12' 107.5(4)
B8' B7' B12' 60.4(3)
B7 B8 B12 60.5(3)
B7 B8 B3 60.1(3)
B12 B8 B3 108.0(4)
B7 B8 B4 108.7(4)
B12 B8 B4 107.9(5)
B3 B8 B4 60.2(3)
B7 B8 B9 108.2(5)
B12 B8 B9 59.4(4)
B3 B8 B9 107.9(5)
B4 B8 B9 60.1(4)
B3' B8' B4' 60.2(3)
B3' B8' B7' 59.9(3)
B4' B8' B7' 108.1(4)
B3' B8' B12' 107.4(4)
B4' B8' B12' 107.1(5)
B7' B8' B12' 59.9(3)
B3' B8' B9' 107.0(4)
B4' B8' B9' 59.1(3)
B7' B8' B9' 107.5(5)
B12' B8' B9' 59.6(4)
B4' B9' B5' 60.2(3)
B4' B9' B12' 108.2(4)
B5' B9' B12' 108.5(4)
B4' B9' B10' 108.1(4)
B5' B9' B10' 60.3(4)
B12' B9' B10' 59.9(4)
B4' B9' B8' 59.9(3)
B5' B9' B8' 108.3(4)
B12' B9' B8' 60.1(3)
B10' B9' B8' 107.9(4)
B12 B9 B10 60.8(4)
B12 B9 B8 59.8(4)
B10 B9 B8 108.3(4)
B12 B9 B4 108.1(5)
B10 B9 B4 108.0(4)
B8 B9 B4 59.9(4)
B12 B9 B5 108.0(5)
B10 B9 B5 59.9(4)
B8 B9 B5 107.1(4)
B4 B9 B5 59.5(3)
B9 B10 B5 60.7(4)
B9 B10 B12 59.3(4)
B5 B10 B12 107.6(5)
B9 B10 B11 107.1(5)
B5 B10 B11 107.9(4)
B12 B10 B11 59.0(4)
B9 B10 B6 108.0(4)
B5 B10 B6 59.7(3)
B12 B10 B6 107.1(4)
B11 B10 B6 60.3(3)
B11' B10' B12' 60.0(3)
B11' B10' B6' 59.5(3)
B12' B10' B6' 107.7(4)
B11' B10' B9' 107.6(4)
B12' B10' B9' 60.0(4)
B6' B10' B9' 107.5(4)
B11' B10' B5' 108.0(4)
B12' B10' B5' 108.0(4)
B6' B10' B5' 60.4(3)
B9' B10' B5' 59.6(3)
C2 B11 B12 105.1(4)
C2 B11 B7 58.2(3)
B12 B11 B7 60.6(4)
C2 B11 B10 105.1(4)
B12 B11 B10 60.3(4)
B7 B11 B10 108.5(5)
C2 B11 B6 58.5(3)
B12 B11 B6 107.8(4)
B7 B11 B6 107.2(4)
B10 B11 B6 59.9(3)
C2' B11' B7' 59.4(3)
C2' B11' B6' 59.6(3)
B7' B11' B6' 108.2(4)
C2' B11' B10' 107.2(4)
B7' B11' B10' 108.5(4)
B6' B11' B10' 60.2(3)
C2' B11' B12' 107.0(4)
B7' B11' B12' 60.4(3)
B6' B11' B12' 108.2(4)
B10' B11' B12' 60.0(4)
B10' B12' B11' 60.0(4)
B10' B12' B9' 60.1(4)
B11' B12' B9' 107.7(4)
B10' B12' B7' 107.7(4)
B11' B12' B7' 59.3(3)
B9' B12' B7' 107.8(4)
B10' B12' B8' 108.2(4)
B11' B12' B8' 107.2(4)
B9' B12' B8' 60.2(3)
B7' B12' B8' 59.7(3)
B9 B12 B11 109.0(5)
B9 B12 B8 60.8(4)
B11 B12 B8 108.1(4)
B9 B12 B7 108.7(4)
B11 B12 B7 59.9(3)
B8 B12 B7 59.7(4)
B9 B12 B10 59.9(4)
B11 B12 B10 60.7(4)
B8 B12 B10 108.4(5)
B7 B12 B10 108.4(4)

loop_
_geom_bond_atom_site_label_1
_geom_bond_atom_site_label_2
_geom_bond_distance
Hf1 N2 2.096(4)
Hf1 N6 2.154(4)
Hf1 N4 2.217(4)
Hf1 N3 2.219(4)
Hf1 N5 2.237(3)
Hf1 C1 2.346(4)
Hf1 C32 2.641(5)
Hf1 C21 2.660(5)
Hf1' N2' 2.103(4)
Hf1' N6' 2.155(4)
Hf1' N3' 2.204(4)
Hf1' N4' 2.224(4)
Hf1' N5' 2.254(4)
Hf1' C2' 2.353(4)
Hf1' C32' 2.637(5)
Hf1' C21' 2.648(5)
C1' C11' 1.543(6)
C1' B3' 1.681(7)
C1' C2' 1.695(6)
C1' B4' 1.698(7)
C1' B6' 1.711(7)
C1' B5' 1.720(7)
C1 B5 1.703(7)
C1 C2 1.710(6)
C1 B3 1.712(7)
C1 B4 1.713(7)
C1 B6 1.729(7)
C2 C11 1.525(6)
C2 B3 1.689(7)
C2 B7 1.692(7)
C2 B6 1.714(7)
C2 B11 1.716(7)
C2' B11' 1.706(6)
C2' B7' 1.716(7)
C2' B6' 1.725(7)
C2' B3' 1.726(7)
C11 N1 1.272(6)
C11 N2 1.390(6)
C11' N1' 1.271(6)
C11' N2' 1.384(6)
C12' N1' 1.453(6)
C12' C13' 1.516(7)
C12' C14' 1.519(7)
C12 N1 1.451(6)
C12 C14 1.511(7)
C12 C13 1.512(7)
C15 N2 1.490(6)
C15 C16 1.503(8)
C15 C17 1.536(8)
C15' N2' 1.514(6)
C15' C17' 1.526(8)
C15' C16' 1.534(8)
C18 N3 1.476(6)
C18 C20 1.522(6)
C18 C19 1.523(7)
C18' C20' 1.252(8)
C18' N3' 1.495(6)
C18' C19' 1.501(8)
C21 N4 1.333(6)
C21 N3 1.338(6)
C21 C22 1.501(7)
C21' N4' 1.333(6)
C21' N3' 1.343(6)
C21' C22' 1.535(7)
C22 C23 1.519(6)
C22' C23' 1.504(8)
C23 C24 1.517(7)
C23' C24' 1.503(9)
C24 C25 1.467(8)
C24' C25' 1.299(9)
C26' N4' 1.475(6)
C26' C28' 1.503(7)
C26' C27' 1.510(7)
C26 N4 1.471(6)
C26 C27 1.496(7)
C26 C28 1.523(7)
C29 N5 1.474(6)
C29 C31 1.506(7)
C29 C30 1.519(7)
C29' N5' 1.465(6)
C29' C30' 1.519(7)
C29' C31' 1.526(7)
C32' N5' 1.310(6)
C32' N6' 1.369(6)
C32' C33' 1.521(7)
C32 N5 1.318(6)
C32 N6 1.356(6)
C32 C33 1.517(6)
C33' C34' 1.534(7)
C33 C34 1.534(7)
C34 C35 1.500(6)
C34' C35' 1.485(7)
C35 C36 1.497(7)
C35' C36' 1.507(8)
C37' N6' 1.475(6)
C37' C38' 1.533(7)
C37' C39' 1.542(7)
C37 C38 1.410(9)
C37 N6 1.478(6)
C37 C39 1.498(7)
B3' B8' 1.758(8)
B3' B7' 1.764(8)
B3' B4' 1.768(8)
B3 B7 1.767(8)
B3 B8 1.771(8)
B3 B4 1.776(8)
B4' B9' 1.754(8)
B4' B5' 1.765(8)
B4' B8' 1.769(8)
B4 B5 1.766(9)
B4 B8 1.772(9)
B4 B9 1.776(9)
B5 B10 1.767(8)
B5 B6 1.768(8)
B5 B9 1.783(9)
B5' B9' 1.768(8)
B5' B10' 1.780(8)
B5' B6' 1.787(8)
B6' B11' 1.762(8)
B6' B10' 1.774(8)
B6 B10 1.785(8)
B6 B11 1.791(8)
B7 B8 1.756(8)
B7 B11 1.759(9)
B7 B12 1.770(8)
B7' B11' 1.758(9)
B7' B8' 1.774(8)
B7' B12' 1.777(8)
B8 B12 1.757(10)
B8 B9 1.774(10)
B8' B12' 1.785(9)
B8' B9' 1.787(9)
B9' B12' 1.775(8)
B9' B10' 1.777(9)
B9 B12 1.749(9)
B9 B10 1.759(10)
B10 B12 1.775(10)
B10 B11 1.783(9)
B10' B11' 1.774(8)
B10' B12' 1.774(10)
B11 B12 1.752(9)
B11' B12' 1.774(9)

loop_
_platon_squeeze_void_nr
_platon_squeeze_void_average_x
_platon_squeeze_void_average_y
_platon_squeeze_void_average_z
_platon_squeeze_void_volume
_platon_squeeze_void_count_electrons
1 0.397 -0.085 0.801 80.2 -0.7
2 0.603 0.085 0.199 80.2 -1.1
3 0.213 0.024 0.375 6.8 0.1
4 0.093 0.095 0.767 7.3 0.1
5 0.101 0.164 0.538 11.5 0.2
6 0.603 0.415 0.699 80.2 -0.7
7 0.101 0.336 0.038 11.5 0.1
8 0.093 0.405 0.267 7.3 0.0
9 0.213 0.476 0.875 6.8 -0.1
10 0.397 0.585 0.301 80.2 -0.7
11 0.787 0.524 0.125 6.8 -0.1
12 0.907 0.595 0.733 7.3 0.1
13 0.899 0.664 0.962 11.5 0.0
14 0.899 0.836 0.462 11.5 0.3
15 0.907 0.905 0.233 7.3 0.0
16 0.787 0.976 0.625 6.8 -0.1
